data_7016164
loop_
_publ_author_name
'Oztopcu, Ozg\"ur'
'Mereiter, Kurt'
'Puchberger, Michael'
'Kirchner, Karl A.'

_publ_section_title
;
 Tri- and tetracoordinate copper(i) complexes bearing bidentate
 soft/hard SN and SeN ligands based on 2-aminopyridine.
;
_journal_issue 26
_journal_name_full 'Dalton transactions (Cambridge, England : 2003)'
_journal_page_first 7008
_journal_page_last 7021
_journal_paper_doi 10.1039/c1dt10377f
_journal_volume 40
_journal_year 2011
_chemical_formula_moiety 'C17 H15 N2 P S'
_chemical_formula_sum 'C17 H15 N2 P S'
_chemical_formula_weight 310.34
_chemical_name_common '1463 SPN-Ph at 100K'
_chemical_name_systematic
;
?
;
_space_group_IT_number 14
_symmetry_cell_setting monoclinic
_symmetry_space_group_name_Hall '-P 2ybc'
_symmetry_space_group_name_H-M 'P 1 21/c 1'
_atom_sites_solution_hydrogens geom
_atom_sites_solution_primary direct
_atom_sites_solution_secondary difmap
_audit_creation_method SHELXL-97
_cell_angle_alpha 90.00
_cell_angle_beta 97.388(1)
_cell_angle_gamma 90.00
_cell_formula_units_Z 8
_cell_length_a 12.4734(10)
_cell_length_b 13.0561(11)
_cell_length_c 19.8602(16)
_cell_measurement_reflns_used 9071
_cell_measurement_temperature 100(2)
_cell_measurement_theta_max 29.99
_cell_measurement_theta_min 2.27
_cell_volume 3207.5(5)
_computing_cell_refinement 'Bruker SAINT'
_computing_data_collection 'Bruker SMART'
_computing_data_reduction 'Bruker SAINT, SADABS, XPREP'
_computing_molecular_graphics 'Bruker SHELXTL'
_computing_publication_material 'Bruker SHELXTL'
_computing_structure_refinement 'SHELXL-97 (Sheldrick, 2008)'
_computing_structure_solution 'SHELXS-97 (Sheldrick, 2008)'
_diffrn_ambient_temperature 100(2)
_diffrn_measured_fraction_theta_full 0.998
_diffrn_measured_fraction_theta_max 0.998
_diffrn_measurement_device_type 'Bruker Smart APEX CCD'
_diffrn_measurement_method '\f and \w scans'
_diffrn_radiation_monochromator graphite
_diffrn_radiation_source 'fine-focus sealed tube'
_diffrn_radiation_type MoK\a
_diffrn_radiation_wavelength 0.71073
_diffrn_reflns_av_R_equivalents 0.0188
_diffrn_reflns_av_sigmaI/netI 0.0132
_diffrn_reflns_limit_h_max 17
_diffrn_reflns_limit_h_min -17
_diffrn_reflns_limit_k_max 18
_diffrn_reflns_limit_k_min -18
_diffrn_reflns_limit_l_max 27
_diffrn_reflns_limit_l_min -27
_diffrn_reflns_number 47406
_diffrn_reflns_theta_full 30.00
_diffrn_reflns_theta_max 30.00
_diffrn_reflns_theta_min 2.07
_diffrn_standards_decay_% 0
_exptl_absorpt_coefficient_mu 0.296
_exptl_absorpt_correction_T_max 1.00
_exptl_absorpt_correction_T_min 0.89
_exptl_absorpt_correction_type multi-scan
_exptl_absorpt_process_details 'program SADABS'
_exptl_crystal_colour colourless
_exptl_crystal_density_diffrn 1.285
_exptl_crystal_density_method 'not measured'
_exptl_crystal_description prism
_exptl_crystal_F_000 1296
_exptl_crystal_size_max 0.42
_exptl_crystal_size_mid 0.28
_exptl_crystal_size_min 0.23
_refine_diff_density_max 0.554
_refine_diff_density_min -0.487
_refine_diff_density_rms 0.064
_refine_ls_extinction_method none
_refine_ls_goodness_of_fit_ref 1.045
_refine_ls_hydrogen_treatment constr
_refine_ls_matrix_type full
_refine_ls_number_parameters 379
_refine_ls_number_reflns 9339
_refine_ls_number_restraints 0
_refine_ls_restrained_S_all 1.045
_refine_ls_R_factor_all 0.0390
_refine_ls_R_factor_gt 0.0344
_refine_ls_shift/su_max 0.001
_refine_ls_shift/su_mean 0.000
_refine_ls_structure_factor_coef Fsqd
_refine_ls_weighting_details 'calc w=1/[\s^2^(Fo^2^)+(0.0539P)^2^+1.2643P] where P=(Fo^2^+2Fc^2^)/3'
_refine_ls_weighting_scheme calc
_refine_ls_wR_factor_gt 0.0906
_refine_ls_wR_factor_ref 0.0954
_reflns_number_gt 8341
_reflns_number_total 9339
_reflns_threshold_expression >2sigma(I)
_cod_data_source_file c1dt10377f.txt
_cod_data_source_block 1a-1463
_cod_depositor_comments
;
The following automatic conversions were performed:

'_symmetry_cell_setting' value 'Monoclinic' changed to 'monoclinic'
according to /home/saulius/struct/CIF-dictionaries/cif_core.dic
dictionary named 'cif_core.dic' version 2.4.1 from 2010-06-29.

Automatic conversion script
Id: cif_fix_values 1715 2011-07-08 13:25:40Z adriana 
;
_cod_original_sg_symbol_H-M P2(1)/c
_cod_database_code 7016164

loop_
_symmetry_equiv_pos_as_xyz
'x, y, z'
'-x, y+1/2, -z+1/2'
'-x, -y, -z'
'x, -y-1/2, z-1/2'

loop_
_atom_site_label
_atom_site_type_symbol
_atom_site_fract_x
_atom_site_fract_y
_atom_site_fract_z
_atom_site_U_iso_or_equiv
_atom_site_adp_type
_atom_site_occupancy
_atom_site_symmetry_multiplicity
_atom_site_calc_flag
_atom_site_refinement_flags
_atom_site_disorder_assembly
_atom_site_disorder_group
S1 S 0.02033(2) 0.86425(2) 0.403071(16) 0.02672(7) Uani 1 1 d . . .
P1 P 0.12523(2) 0.78706(2) 0.464143(14) 0.01670(6) Uani 1 1 d . . .
N1 N 0.41889(7) 0.88803(7) 0.45829(4) 0.01608(16) Uani 1 1 d . . .
N2 N 0.25094(7) 0.83323(7) 0.47748(5) 0.01850(17) Uani 1 1 d . . .
H2N H 0.2746 0.8497 0.5198 0.022 Uiso 1 1 calc R . .
C1 C 0.32356(8) 0.84927(8) 0.43075(5) 0.01624(18) Uani 1 1 d . . .
C2 C 0.30147(9) 0.82421(9) 0.36167(5) 0.0200(2) Uani 1 1 d . . .
H2 H 0.2328 0.7983 0.3432 0.024 Uiso 1 1 calc R . .
C3 C 0.38281(10) 0.83843(9) 0.32128(5) 0.0213(2) Uani 1 1 d . . .
H3 H 0.3707 0.8213 0.2744 0.026 Uiso 1 1 calc R . .
C4 C 0.48235(9) 0.87776(8) 0.34933(6) 0.0204(2) Uani 1 1 d . . .
H4 H 0.5391 0.8877 0.3224 0.025 Uiso 1 1 calc R . .
C5 C 0.49598(8) 0.90197(8) 0.41776(5) 0.01785(19) Uani 1 1 d . . .
H5 H 0.5633 0.9299 0.4370 0.021 Uiso 1 1 calc R . .
C6 C 0.13652(9) 0.65514(8) 0.43813(5) 0.01909(19) Uani 1 1 d . . .
C7 C 0.04126(10) 0.59885(10) 0.42354(7) 0.0287(2) Uani 1 1 d . . .
H7 H -0.0267 0.6308 0.4256 0.034 Uiso 1 1 calc R . .
C8 C 0.04589(13) 0.49595(11) 0.40593(8) 0.0380(3) Uani 1 1 d . . .
H8 H -0.0189 0.4574 0.3968 0.046 Uiso 1 1 calc R . .
C9 C 0.14481(14) 0.44944(10) 0.40165(7) 0.0379(3) Uani 1 1 d . . .
H9 H 0.1474 0.3795 0.3887 0.045 Uiso 1 1 calc R . .
C10 C 0.23964(13) 0.50458(10) 0.41623(7) 0.0352(3) Uani 1 1 d . . .
H10 H 0.3073 0.4726 0.4133 0.042 Uiso 1 1 calc R . .
C11 C 0.23579(10) 0.60707(9) 0.43527(7) 0.0266(2) Uani 1 1 d . . .
H11 H 0.3010 0.6444 0.4464 0.032 Uiso 1 1 calc R . .
C12 C 0.09625(9) 0.77804(9) 0.55077(6) 0.0210(2) Uani 1 1 d . . .
C13 C 0.00707(10) 0.82778(12) 0.57102(7) 0.0315(3) Uani 1 1 d . . .
H13 H -0.0390 0.8677 0.5394 0.038 Uiso 1 1 calc R . .
C14 C -0.01441(11) 0.81880(15) 0.63796(7) 0.0420(4) Uani 1 1 d . . .
H14 H -0.0754 0.8525 0.6519 0.050 Uiso 1 1 calc R . .
C15 C 0.05279(12) 0.76094(14) 0.68425(7) 0.0382(3) Uani 1 1 d . . .
H15 H 0.0374 0.7546 0.7297 0.046 Uiso 1 1 calc R . .
C16 C 0.14289(11) 0.71204(11) 0.66432(6) 0.0296(3) Uani 1 1 d . . .
H16 H 0.1894 0.6733 0.6963 0.035 Uiso 1 1 calc R . .
C17 C 0.16480(10) 0.71993(9) 0.59762(6) 0.0231(2) Uani 1 1 d . . .
H17 H 0.2259 0.6862 0.5839 0.028 Uiso 1 1 calc R . .
S2 S 0.51955(3) 0.37443(2) 0.341662(15) 0.02479(7) Uani 1 1 d . . .
P2 P 0.45125(2) 0.25489(2) 0.376793(13) 0.01530(6) Uani 1 1 d . . .
N3 N 0.69168(7) 0.06861(7) 0.38985(5) 0.01708(16) Uani 1 1 d . . .
N4 N 0.53174(7) 0.15407(7) 0.39631(4) 0.01522(16) Uani 1 1 d . . .
H4N H 0.5272 0.1230 0.4352 0.018 Uiso 1 1 calc R . .
C18 C 0.60581(8) 0.11519(8) 0.35563(5) 0.01516(18) Uani 1 1 d . . .
C19 C 0.59007(9) 0.12296(8) 0.28472(5) 0.01932(19) Uani 1 1 d . . .
H29 H 0.5275 0.1553 0.2618 0.023 Uiso 1 1 calc R . .
C20 C 0.66857(10) 0.08204(9) 0.24900(6) 0.0235(2) Uani 1 1 d . . .
H20 H 0.6610 0.0870 0.2009 0.028 Uiso 1 1 calc R . .
C21 C 0.75820(9) 0.03379(9) 0.28392(6) 0.0241(2) Uani 1 1 d . . .
H21 H 0.8129 0.0055 0.2603 0.029 Uiso 1 1 calc R . .
C22 C 0.76583(9) 0.02800(9) 0.35382(6) 0.0216(2) Uani 1 1 d . . .
H22 H 0.8263 -0.0063 0.3777 0.026 Uiso 1 1 calc R . .
C23 C 0.33904(9) 0.20707(9) 0.31845(5) 0.0191(2) Uani 1 1 d . . .
C24 C 0.28015(10) 0.27484(10) 0.27350(6) 0.0264(2) Uani 1 1 d . . .
H24 H 0.2995 0.3452 0.2734 0.032 Uiso 1 1 calc R . .
C25 C 0.19309(10) 0.23908(13) 0.22888(6) 0.0344(3) Uani 1 1 d . . .
H25 H 0.1525 0.2853 0.1987 0.041 Uiso 1 1 calc R . .
C26 C 0.16560(10) 0.13659(13) 0.22841(7) 0.0358(3) Uani 1 1 d . . .
H26 H 0.1063 0.1125 0.1977 0.043 Uiso 1 1 calc R . .
C27 C 0.22411(10) 0.06848(11) 0.27263(7) 0.0336(3) Uani 1 1 d . . .
H27 H 0.2050 -0.0020 0.2720 0.040 Uiso 1 1 calc R . .
C28 C 0.31097(10) 0.10373(9) 0.31798(6) 0.0258(2) Uani 1 1 d . . .
H28 H 0.3509 0.0574 0.3485 0.031 Uiso 1 1 calc R . .
C29 C 0.40094(8) 0.27906(8) 0.45679(5) 0.01693(18) Uani 1 1 d . . .
C30 C 0.45687(10) 0.34990(9) 0.50092(6) 0.0219(2) Uani 1 1 d . . .
H30 H 0.5193 0.3830 0.4886 0.026 Uiso 1 1 calc R . .
C31 C 0.42121(12) 0.37195(10) 0.56276(6) 0.0300(3) Uani 1 1 d . . .
H31 H 0.4598 0.4195 0.5930 0.036 Uiso 1 1 calc R . .
C32 C 0.32907(12) 0.32448(11) 0.58034(7) 0.0327(3) Uani 1 1 d . . .
H32 H 0.3044 0.3402 0.6225 0.039 Uiso 1 1 calc R . .
C33 C 0.27292(11) 0.25446(11) 0.53686(7) 0.0302(3) Uani 1 1 d . . .
H33 H 0.2101 0.2221 0.5493 0.036 Uiso 1 1 calc R . .
C34 C 0.30849(9) 0.23132(9) 0.47483(6) 0.0228(2) Uani 1 1 d . . .
H34 H 0.2700 0.1833 0.4450 0.027 Uiso 1 1 calc R . .

loop_
_atom_site_aniso_label
_atom_site_aniso_U_11
_atom_site_aniso_U_22
_atom_site_aniso_U_33
_atom_site_aniso_U_23
_atom_site_aniso_U_13
_atom_site_aniso_U_12
S1 0.02221(13) 0.02683(15) 0.02875(15) -0.00008(11) -0.00585(11) 0.00547(10)
P1 0.01317(12) 0.01884(13) 0.01747(12) -0.00114(9) -0.00044(9) -0.00122(9)
N1 0.0163(4) 0.0160(4) 0.0159(4) 0.0016(3) 0.0015(3) -0.0009(3)
N2 0.0156(4) 0.0250(4) 0.0148(4) -0.0022(3) 0.0012(3) -0.0051(3)
C1 0.0177(4) 0.0154(4) 0.0154(4) 0.0003(3) 0.0014(3) -0.0005(3)
C2 0.0226(5) 0.0209(5) 0.0162(5) -0.0017(4) 0.0009(4) -0.0040(4)
C3 0.0298(5) 0.0188(5) 0.0156(4) -0.0016(4) 0.0045(4) -0.0003(4)
C4 0.0241(5) 0.0184(5) 0.0202(5) 0.0015(4) 0.0079(4) 0.0011(4)
C5 0.0177(4) 0.0163(4) 0.0199(5) 0.0027(4) 0.0037(4) -0.0003(3)
C6 0.0213(5) 0.0187(5) 0.0166(4) 0.0002(4) -0.0002(4) -0.0013(4)
C7 0.0265(6) 0.0275(6) 0.0306(6) -0.0045(5) -0.0024(5) -0.0068(5)
C8 0.0466(8) 0.0261(6) 0.0385(7) -0.0043(5) -0.0056(6) -0.0118(6)
C9 0.0618(9) 0.0183(5) 0.0321(7) 0.0001(5) 0.0002(6) 0.0019(6)
C10 0.0451(8) 0.0224(6) 0.0384(7) 0.0055(5) 0.0062(6) 0.0110(5)
C11 0.0257(5) 0.0214(5) 0.0324(6) 0.0043(4) 0.0021(5) 0.0035(4)
C12 0.0165(4) 0.0261(5) 0.0205(5) -0.0038(4) 0.0029(4) -0.0060(4)
C13 0.0170(5) 0.0497(8) 0.0280(6) -0.0072(5) 0.0037(4) -0.0010(5)
C14 0.0226(6) 0.0741(11) 0.0310(7) -0.0122(7) 0.0106(5) -0.0043(6)
C15 0.0314(7) 0.0616(10) 0.0233(6) -0.0066(6) 0.0096(5) -0.0184(6)
C16 0.0333(6) 0.0342(7) 0.0207(5) 0.0003(5) 0.0018(5) -0.0138(5)
C17 0.0237(5) 0.0241(5) 0.0212(5) -0.0003(4) 0.0025(4) -0.0067(4)
S2 0.03726(16) 0.01571(12) 0.02340(14) 0.00140(9) 0.01157(11) -0.00117(10)
P2 0.01861(12) 0.01370(12) 0.01363(12) 0.00022(8) 0.00219(9) 0.00240(9)
N3 0.0152(4) 0.0162(4) 0.0198(4) -0.0027(3) 0.0021(3) -0.0001(3)
N4 0.0160(4) 0.0168(4) 0.0130(4) 0.0008(3) 0.0024(3) 0.0026(3)
C18 0.0161(4) 0.0134(4) 0.0162(4) -0.0019(3) 0.0031(3) -0.0017(3)
C19 0.0229(5) 0.0191(5) 0.0161(5) -0.0013(4) 0.0032(4) -0.0002(4)
C20 0.0305(6) 0.0221(5) 0.0196(5) -0.0049(4) 0.0092(4) -0.0035(4)
C21 0.0240(5) 0.0216(5) 0.0288(6) -0.0082(4) 0.0117(4) -0.0015(4)
C22 0.0173(4) 0.0195(5) 0.0285(5) -0.0051(4) 0.0047(4) 0.0007(4)
C23 0.0195(5) 0.0221(5) 0.0151(4) -0.0013(4) -0.0001(4) 0.0062(4)
C24 0.0249(5) 0.0343(6) 0.0199(5) 0.0068(4) 0.0029(4) 0.0099(5)
C25 0.0227(6) 0.0610(9) 0.0186(5) 0.0071(5) -0.0010(4) 0.0132(6)
C26 0.0203(5) 0.0646(10) 0.0209(5) -0.0136(6) -0.0033(4) 0.0064(6)
C27 0.0249(6) 0.0358(7) 0.0378(7) -0.0165(6) -0.0049(5) 0.0024(5)
C28 0.0224(5) 0.0231(5) 0.0295(6) -0.0067(4) -0.0057(4) 0.0048(4)
C29 0.0189(4) 0.0167(4) 0.0155(4) 0.0000(3) 0.0032(3) 0.0038(3)
C30 0.0264(5) 0.0202(5) 0.0190(5) -0.0022(4) 0.0034(4) 0.0012(4)
C31 0.0440(7) 0.0264(6) 0.0200(5) -0.0065(4) 0.0056(5) 0.0024(5)
C32 0.0422(7) 0.0353(7) 0.0231(6) -0.0019(5) 0.0144(5) 0.0091(6)
C33 0.0268(6) 0.0378(7) 0.0283(6) 0.0035(5) 0.0127(5) 0.0040(5)
C34 0.0210(5) 0.0256(5) 0.0220(5) 0.0008(4) 0.0039(4) 0.0005(4)

loop_
_atom_type_symbol
_atom_type_description
_atom_type_scat_dispersion_real
_atom_type_scat_dispersion_imag
_atom_type_scat_source
C C 0.0033 0.0016 'International Tables Vol C Tables 4.2.6.8 and 6.1.1.4'
H H 0.0000 0.0000 'International Tables Vol C Tables 4.2.6.8 and 6.1.1.4'
N N 0.0061 0.0033 'International Tables Vol C Tables 4.2.6.8 and 6.1.1.4'
P P 0.1023 0.0942 'International Tables Vol C Tables 4.2.6.8 and 6.1.1.4'
S S 0.1246 0.1234 'International Tables Vol C Tables 4.2.6.8 and 6.1.1.4'

loop_
_geom_angle_atom_site_label_1
_geom_angle_atom_site_label_2
_geom_angle_atom_site_label_3
_geom_angle
_geom_angle_site_symmetry_1
_geom_angle_site_symmetry_3
_geom_angle_publ_flag
N2 P1 C12 99.87(5) . . ?
N2 P1 C6 106.45(5) . . ?
C12 P1 C6 104.03(5) . . ?
N2 P1 S1 117.02(4) . . ?
C12 P1 S1 115.23(4) . . ?
C6 P1 S1 112.69(4) . . ?
C1 N1 C5 118.15(9) . . ?
C1 N2 P1 128.79(7) . . ?
C1 N2 H2N 115.6 . . ?
P1 N2 H2N 115.6 . . ?
N1 C1 N2 113.77(9) . . ?
N1 C1 C2 122.59(10) . . ?
N2 C1 C2 123.61(9) . . ?
C3 C2 C1 117.97(10) . . ?
C3 C2 H2 121.0 . . ?
C1 C2 H2 121.0 . . ?
C2 C3 C4 119.99(10) . . ?
C2 C3 H3 120.0 . . ?
C4 C3 H3 120.0 . . ?
C5 C4 C3 117.90(10) . . ?
C5 C4 H4 121.0 . . ?
C3 C4 H4 121.0 . . ?
N1 C5 C4 123.38(10) . . ?
N1 C5 H5 118.3 . . ?
C4 C5 H5 118.3 . . ?
C7 C6 C11 119.39(11) . . ?
C7 C6 P1 117.73(9) . . ?
C11 C6 P1 122.81(9) . . ?
C8 C7 C6 119.93(13) . . ?
C8 C7 H7 120.0 . . ?
C6 C7 H7 120.0 . . ?
C9 C8 C7 120.27(13) . . ?
C9 C8 H8 119.9 . . ?
C7 C8 H8 119.9 . . ?
C10 C9 C8 120.17(13) . . ?
C10 C9 H9 119.9 . . ?
C8 C9 H9 119.9 . . ?
C9 C10 C11 119.89(13) . . ?
C9 C10 H10 120.1 . . ?
C11 C10 H10 120.1 . . ?
C10 C11 C6 120.31(12) . . ?
C10 C11 H11 119.8 . . ?
C6 C11 H11 119.8 . . ?
C13 C12 C17 120.16(11) . . ?
C13 C12 P1 120.68(10) . . ?
C17 C12 P1 119.16(9) . . ?
C12 C13 C14 119.68(13) . . ?
C12 C13 H13 120.2 . . ?
C14 C13 H13 120.2 . . ?
C15 C14 C13 120.28(13) . . ?
C15 C14 H14 119.9 . . ?
C13 C14 H14 119.9 . . ?
C14 C15 C16 120.17(12) . . ?
C14 C15 H15 119.9 . . ?
C16 C15 H15 119.9 . . ?
C17 C16 C15 120.08(13) . . ?
C17 C16 H16 120.0 . . ?
C15 C16 H16 120.0 . . ?
C16 C17 C12 119.62(12) . . ?
C16 C17 H17 120.2 . . ?
C12 C17 H17 120.2 . . ?
N4 P2 C29 101.52(4) . . ?
N4 P2 C23 105.60(5) . . ?
C29 P2 C23 107.18(5) . . ?
N4 P2 S2 115.89(3) . . ?
C29 P2 S2 113.04(4) . . ?
C23 P2 S2 112.62(4) . . ?
C18 N3 C22 117.90(9) . . ?
C18 N4 P2 125.02(7) . . ?
C18 N4 H4N 117.5 . . ?
P2 N4 H4N 117.5 . . ?
N3 C18 N4 114.61(9) . . ?
N3 C18 C19 122.89(9) . . ?
N4 C18 C19 122.49(9) . . ?
C20 C19 C18 117.98(10) . . ?
C20 C19 H29 121.0 . . ?
C18 C19 H29 121.0 . . ?
C19 C20 C21 119.68(10) . . ?
C19 C20 H20 120.2 . . ?
C21 C20 H20 120.2 . . ?
C22 C21 C20 118.27(10) . . ?
C22 C21 H21 120.9 . . ?
C20 C21 H21 120.9 . . ?
N3 C22 C21 123.26(11) . . ?
N3 C22 H22 118.4 . . ?
C21 C22 H22 118.4 . . ?
C28 C23 C24 119.88(11) . . ?
C28 C23 P2 120.74(8) . . ?
C24 C23 P2 119.38(9) . . ?
C25 C24 C23 119.86(13) . . ?
C25 C24 H24 120.1 . . ?
C23 C24 H24 120.1 . . ?
C26 C25 C24 120.15(12) . . ?
C26 C25 H25 119.9 . . ?
C24 C25 H25 119.9 . . ?
C25 C26 C27 120.41(12) . . ?
C25 C26 H26 119.8 . . ?
C27 C26 H26 119.8 . . ?
C26 C27 C28 119.89(13) . . ?
C26 C27 H27 120.1 . . ?
C28 C27 H27 120.1 . . ?
C23 C28 C27 119.82(12) . . ?
C23 C28 H28 120.1 . . ?
C27 C28 H28 120.1 . . ?
C30 C29 C34 119.75(10) . . ?
C30 C29 P2 117.68(8) . . ?
C34 C29 P2 122.56(8) . . ?
C31 C30 C29 120.06(11) . . ?
C31 C30 H30 120.0 . . ?
C29 C30 H30 120.0 . . ?
C30 C31 C32 119.94(12) . . ?
C30 C31 H31 120.0 . . ?
C32 C31 H31 120.0 . . ?
C33 C32 C31 120.42(11) . . ?
C33 C32 H32 119.8 . . ?
C31 C32 H32 119.8 . . ?
C32 C33 C34 120.06(12) . . ?
C32 C33 H33 120.0 . . ?
C34 C33 H33 120.0 . . ?
C33 C34 C29 119.77(11) . . ?
C33 C34 H34 120.1 . . ?
C29 C34 H34 120.1 . . ?

loop_
_geom_bond_atom_site_label_1
_geom_bond_atom_site_label_2
_geom_bond_distance
_geom_bond_site_symmetry_2
_geom_bond_publ_flag
S1 P1 1.9470(4) . ?
P1 N2 1.6689(9) . ?
P1 C12 1.8067(12) . ?
P1 C6 1.8088(11) . ?
N1 C1 1.3424(13) . ?
N1 C5 1.3435(13) . ?
N2 C1 1.3935(13) . ?
N2 H2N 0.8800 . ?
C1 C2 1.4029(14) . ?
C2 C3 1.3845(15) . ?
C2 H2 0.9500 . ?
C3 C4 1.3920(16) . ?
C3 H3 0.9500 . ?
C4 C5 1.3842(15) . ?
C4 H4 0.9500 . ?
C5 H5 0.9500 . ?
C6 C7 1.3955(16) . ?
C6 C11 1.3959(16) . ?
C7 C8 1.3913(19) . ?
C7 H7 0.9500 . ?
C8 C9 1.388(2) . ?
C8 H8 0.9500 . ?
C9 C10 1.383(2) . ?
C9 H9 0.9500 . ?
C10 C11 1.3930(18) . ?
C10 H10 0.9500 . ?
C11 H11 0.9500 . ?
C12 C13 1.3914(17) . ?
C12 C17 1.4029(16) . ?
C13 C14 1.3944(19) . ?
C13 H13 0.9500 . ?
C14 C15 1.386(2) . ?
C14 H14 0.9500 . ?
C15 C16 1.393(2) . ?
C15 H15 0.9500 . ?
C16 C17 1.3904(17) . ?
C16 H16 0.9500 . ?
C17 H17 0.9500 . ?
S2 P2 1.9497(4) . ?
P2 N4 1.6706(9) . ?
P2 C29 1.8094(11) . ?
P2 C23 1.8096(11) . ?
N3 C18 1.3385(13) . ?
N3 C22 1.3486(13) . ?
N4 C18 1.3986(12) . ?
N4 H4N 0.8800 . ?
C18 C19 1.4004(14) . ?
C19 C20 1.3878(15) . ?
C19 H29 0.9500 . ?
C20 C21 1.3886(17) . ?
C20 H20 0.9500 . ?
C21 C22 1.3813(17) . ?
C21 H21 0.9500 . ?
C22 H22 0.9500 . ?
C23 C28 1.3936(17) . ?
C23 C24 1.3966(15) . ?
C24 C25 1.3912(19) . ?
C24 H24 0.9500 . ?
C25 C26 1.381(2) . ?
C25 H25 0.9500 . ?
C26 C27 1.389(2) . ?
C26 H26 0.9500 . ?
C27 C28 1.3950(16) . ?
C27 H27 0.9500 . ?
C28 H28 0.9500 . ?
C29 C30 1.3975(15) . ?
C29 C34 1.3975(15) . ?
C30 C31 1.3891(16) . ?
C30 H30 0.9500 . ?
C31 C32 1.389(2) . ?
C31 H31 0.9500 . ?
C32 C33 1.384(2) . ?
C32 H32 0.9500 . ?
C33 C34 1.3950(16) . ?
C33 H33 0.9500 . ?
C34 H34 0.9500 . ?

loop_
_geom_hbond_atom_site_label_D
_geom_hbond_atom_site_label_H
_geom_hbond_atom_site_label_A
_geom_hbond_distance_DH
_geom_hbond_distance_HA
_geom_hbond_distance_DA
_geom_hbond_angle_DHA
_geom_hbond_site_symmetry_A
N2 H2N N3 0.88 2.08 2.9347(13) 162.3 3_666
N4 H4N N1 0.88 2.14 2.9261(12) 148.2 3_666

loop_
_geom_torsion_atom_site_label_1
_geom_torsion_atom_site_label_2
_geom_torsion_atom_site_label_3
_geom_torsion_atom_site_label_4
_geom_torsion
_geom_torsion_site_symmetry_1
_geom_torsion_site_symmetry_2
_geom_torsion_site_symmetry_3
_geom_torsion_site_symmetry_4
_geom_torsion_publ_flag
C12 P1 N2 C1 173.79(10) . . . . ?
C6 P1 N2 C1 65.86(11) . . . . ?
S1 P1 N2 C1 -61.16(11) . . . . ?
C5 N1 C1 N2 177.14(9) . . . . ?
C5 N1 C1 C2 -0.76(15) . . . . ?
P1 N2 C1 N1 179.81(8) . . . . ?
P1 N2 C1 C2 -2.32(16) . . . . ?
N1 C1 C2 C3 1.40(16) . . . . ?
N2 C1 C2 C3 -176.29(10) . . . . ?
C1 C2 C3 C4 -0.82(16) . . . . ?
C2 C3 C4 C5 -0.30(16) . . . . ?
C1 N1 C5 C4 -0.48(16) . . . . ?
C3 C4 C5 N1 1.00(16) . . . . ?
N2 P1 C6 C7 -179.80(9) . . . . ?
C12 P1 C6 C7 75.26(10) . . . . ?
S1 P1 C6 C7 -50.23(10) . . . . ?
N2 P1 C6 C11 3.25(11) . . . . ?
C12 P1 C6 C11 -101.70(10) . . . . ?
S1 P1 C6 C11 132.81(9) . . . . ?
C11 C6 C7 C8 -0.39(19) . . . . ?
P1 C6 C7 C8 -177.45(11) . . . . ?
C6 C7 C8 C9 -1.1(2) . . . . ?
C7 C8 C9 C10 1.3(2) . . . . ?
C8 C9 C10 C11 0.0(2) . . . . ?
C9 C10 C11 C6 -1.5(2) . . . . ?
C7 C6 C11 C10 1.73(18) . . . . ?
P1 C6 C11 C10 178.63(10) . . . . ?
N2 P1 C12 C13 123.51(10) . . . . ?
C6 P1 C12 C13 -126.62(10) . . . . ?
S1 P1 C12 C13 -2.76(11) . . . . ?
N2 P1 C12 C17 -56.61(10) . . . . ?
C6 P1 C12 C17 53.25(10) . . . . ?
S1 P1 C12 C17 177.11(8) . . . . ?
C17 C12 C13 C14 -0.6(2) . . . . ?
P1 C12 C13 C14 179.28(11) . . . . ?
C12 C13 C14 C15 0.2(2) . . . . ?
C13 C14 C15 C16 0.6(2) . . . . ?
C14 C15 C16 C17 -0.9(2) . . . . ?
C15 C16 C17 C12 0.53(18) . . . . ?
C13 C12 C17 C16 0.22(17) . . . . ?
P1 C12 C17 C16 -179.65(9) . . . . ?
C29 P2 N4 C18 -168.18(8) . . . . ?
C23 P2 N4 C18 80.11(9) . . . . ?
S2 P2 N4 C18 -45.30(9) . . . . ?
C22 N3 C18 N4 179.12(9) . . . . ?
C22 N3 C18 C19 0.21(15) . . . . ?
P2 N4 C18 N3 151.54(8) . . . . ?
P2 N4 C18 C19 -29.55(14) . . . . ?
N3 C18 C19 C20 -1.30(16) . . . . ?
N4 C18 C19 C20 179.87(10) . . . . ?
C18 C19 C20 C21 1.07(16) . . . . ?
C19 C20 C21 C22 0.17(17) . . . . ?
C18 N3 C22 C21 1.15(16) . . . . ?
C20 C21 C22 N3 -1.34(17) . . . . ?
N4 P2 C23 C28 24.06(11) . . . . ?
C29 P2 C23 C28 -83.60(10) . . . . ?
S2 P2 C23 C28 151.46(9) . . . . ?
N4 P2 C23 C24 -155.97(9) . . . . ?
C29 P2 C23 C24 96.37(10) . . . . ?
S2 P2 C23 C24 -28.57(10) . . . . ?
C28 C23 C24 C25 0.58(17) . . . . ?
P2 C23 C24 C25 -179.39(9) . . . . ?
C23 C24 C25 C26 -0.74(19) . . . . ?
C24 C25 C26 C27 0.3(2) . . . . ?
C25 C26 C27 C28 0.2(2) . . . . ?
C24 C23 C28 C27 -0.03(18) . . . . ?
P2 C23 C28 C27 179.94(10) . . . . ?
C26 C27 C28 C23 -0.4(2) . . . . ?
N4 P2 C29 C30 93.08(9) . . . . ?
C23 P2 C29 C30 -156.41(8) . . . . ?
S2 P2 C29 C30 -31.73(9) . . . . ?
N4 P2 C29 C34 -88.11(10) . . . . ?
C23 P2 C29 C34 22.40(11) . . . . ?
S2 P2 C29 C34 147.09(8) . . . . ?
C34 C29 C30 C31 0.63(17) . . . . ?
P2 C29 C30 C31 179.48(9) . . . . ?
C29 C30 C31 C32 -0.81(19) . . . . ?
C30 C31 C32 C33 0.6(2) . . . . ?
C31 C32 C33 C34 -0.2(2) . . . . ?
C32 C33 C34 C29 0.00(19) . . . . ?
C30 C29 C34 C33 -0.22(17) . . . . ?
P2 C29 C34 C33 -179.01(9) . . . . ?
